data_7155142
loop_
_publ_author_name
'Chen, Liang'
'Sun, Jing'
'Xie, Ju'
'Yan, Chao-Guo'

_publ_section_title
;
 Molecular diversity of the three-component reaction of \a-amino acids,
 dialkyl acetylenedicarboxylates and N-substituted maleimides.
;
_journal_issue 27
_journal_name_full 'Organic &amp; biomolecular chemistry'
_journal_page_first 6497
_journal_page_last 6507
_journal_paper_doi 10.1039/c6ob00921b
_journal_volume 14
_journal_year 2016
_chemical_formula_moiety 'C18 H20 N2 O6, H2 O'
_chemical_formula_sum 'C18 H22 N2 O7'
_chemical_formula_weight 378.37
_space_group_crystal_system triclinic
_space_group_IT_number 2
_space_group_name_Hall '-P 1'
_space_group_name_H-M_alt 'P -1'
_symmetry_space_group_name_Hall '-P 1'
_symmetry_space_group_name_H-M 'P -1'
_atom_sites_solution_hydrogens mixed
_audit_creation_method SHELXL-2014/7
_audit_update_record
;
2016-04-28 deposited with the CCDC.
2016-05-31 downloaded from the CCDC.
;
_cell_angle_alpha 113.847(4)
_cell_angle_beta 92.046(5)
_cell_angle_gamma 97.197(5)
_cell_formula_units_Z 2
_cell_length_a 8.6267(14)
_cell_length_b 10.6646(15)
_cell_length_c 11.1642(17)
_cell_measurement_reflns_used 4886
_cell_measurement_temperature 296(2)
_cell_measurement_theta_max 27.52
_cell_measurement_theta_min 2.23
_cell_volume 927.8(2)
_computing_cell_refinement 'Bruker SAINT'
_computing_data_collection 'Bruker APEX2'
_computing_data_reduction 'Bruker SAINT'
_computing_molecular_graphics 'Bruker SHELXTL'
_computing_publication_material 'Bruker SHELXTL'
_computing_structure_refinement 'SHELXL-2014/7 (Sheldrick, 2014)'
_computing_structure_solution 'SHELXS-97 (Sheldrick 2008)'
_diffrn_ambient_temperature 296(2)
_diffrn_measured_fraction_theta_full 0.989
_diffrn_measured_fraction_theta_max 0.986
_diffrn_measurement_device_type 'CCD area detector'
_diffrn_measurement_method 'phi and omega scans'
_diffrn_radiation_source 'fine-focus sealed tube'
_diffrn_radiation_type MoK\a
_diffrn_radiation_wavelength 0.71073
_diffrn_reflns_av_R_equivalents 0.0475
_diffrn_reflns_av_unetI/netI 0.0549
_diffrn_reflns_Laue_measured_fraction_full 0.989
_diffrn_reflns_Laue_measured_fraction_max 0.986
_diffrn_reflns_limit_h_max 11
_diffrn_reflns_limit_h_min -11
_diffrn_reflns_limit_k_max 13
_diffrn_reflns_limit_k_min -13
_diffrn_reflns_limit_l_max 14
_diffrn_reflns_limit_l_min -14
_diffrn_reflns_number 14275
_diffrn_reflns_point_group_measured_fraction_full 0.989
_diffrn_reflns_point_group_measured_fraction_max 0.986
_diffrn_reflns_theta_full 25.242
_diffrn_reflns_theta_max 27.614
_diffrn_reflns_theta_min 2.003
_exptl_absorpt_coefficient_mu 0.105
_exptl_absorpt_correction_T_max 0.979
_exptl_absorpt_correction_T_min 0.971
_exptl_absorpt_correction_type multi-scan
_exptl_absorpt_process_details sadabs
_exptl_crystal_colour colorless
_exptl_crystal_density_diffrn 1.354
_exptl_crystal_description block
_exptl_crystal_F_000 400
_exptl_crystal_size_max 0.280
_exptl_crystal_size_mid 0.240
_exptl_crystal_size_min 0.200
_refine_diff_density_max 0.192
_refine_diff_density_min -0.274
_refine_diff_density_rms 0.064
_refine_ls_extinction_method none
_refine_ls_goodness_of_fit_ref 1.063
_refine_ls_hydrogen_treatment mixed
_refine_ls_matrix_type full
_refine_ls_number_parameters 255
_refine_ls_number_reflns 4258
_refine_ls_number_restraints 3
_refine_ls_restrained_S_all 1.063
_refine_ls_R_factor_all 0.0950
_refine_ls_R_factor_gt 0.0529
_refine_ls_shift/su_max 0.000
_refine_ls_shift/su_mean 0.000
_refine_ls_structure_factor_coef Fsqd
_refine_ls_weighting_details 'w=1/[\s^2^(Fo^2^)+(0.0679P)^2^+0.1459P] where P=(Fo^2^+2Fc^2^)/3'
_refine_ls_weighting_scheme calc
_refine_ls_wR_factor_gt 0.1261
_refine_ls_wR_factor_ref 0.1430
_reflns_Friedel_coverage 0.000
_reflns_number_gt 2816
_reflns_number_total 4258
_reflns_threshold_expression 'I > 2\s(I)'
_cod_data_source_file c6ob00921b2.cif
_cod_data_source_block 5b
_cod_depositor_comments 'Adding full bibliography for 7155130--7155143.cif.'
_cod_database_code 7155142
_shelx_shelxl_version_number 2014/7
_shelx_space_group_comment
; 
The symmetry employed for this shelxl refinement is uniquely defined 
by the following loop, which should always be used as a source of 
symmetry information in preference to the above space-group names. 
They are only intended as comments. 
;
_shelx_estimated_absorpt_t_min 0.971
_shelx_estimated_absorpt_t_max 0.979

loop_
_space_group_symop_operation_xyz
'x, y, z'
'-x, -y, -z'

loop_
_atom_site_label
_atom_site_type_symbol
_atom_site_fract_x
_atom_site_fract_y
_atom_site_fract_z
_atom_site_U_iso_or_equiv
_atom_site_adp_type
_atom_site_occupancy
_atom_site_site_symmetry_order
_atom_site_calc_flag
_atom_site_refinement_flags_posn
_atom_site_refinement_flags_adp
C1 C 1.2475(2) 0.75490(19) 0.27006(19) 0.0429(5) Uani 1 1 d . .
H1 H 1.1645 0.7995 0.3084 0.051 Uiso 1 1 calc R U
C2 C 1.3836(2) 0.8301(2) 0.2582(2) 0.0492(5) Uani 1 1 d . .
H2 H 1.3915 0.9259 0.2880 0.059 Uiso 1 1 calc R U
C3 C 1.5075(2) 0.7655(2) 0.20298(19) 0.0467(5) Uani 1 1 d . .
H3 H 1.5989 0.8172 0.1956 0.056 Uiso 1 1 calc R U
C4 C 1.4953(2) 0.6243(2) 0.15874(19) 0.0463(5) Uani 1 1 d . .
H4 H 1.5794 0.5804 0.1218 0.056 Uiso 1 1 calc R U
C5 C 1.3590(2) 0.5460(2) 0.16840(18) 0.0398(4) Uani 1 1 d . .
H5 H 1.3509 0.4501 0.1376 0.048 Uiso 1 1 calc R U
C6 C 1.2359(2) 0.61255(18) 0.22432(17) 0.0328(4) Uani 1 1 d . .
C7 C 0.9456(2) 0.54491(18) 0.19496(18) 0.0352(4) Uani 1 1 d . .
C8 C 0.8269(2) 0.45768(17) 0.23481(17) 0.0334(4) Uani 1 1 d . .
H8 H 0.7508 0.5130 0.2864 0.040 Uiso 1 1 calc R U
C9 C 0.92118(19) 0.40366(16) 0.31735(17) 0.0300(4) Uani 1 1 d . .
H9 H 0.8974 0.4453 0.4092 0.036 Uiso 1 1 calc R U
C10 C 1.0906(2) 0.45133(17) 0.30693(17) 0.0316(4) Uani 1 1 d . .
C11 C 0.7432(2) 0.32889(19) 0.1180(2) 0.0457(5) Uani 1 1 d . .
H11A H 0.6327 0.3116 0.1291 0.055 Uiso 1 1 calc R U
H11B H 0.7532 0.3396 0.0363 0.055 Uiso 1 1 calc R U
C12 C 0.7329(3) 0.0791(2) 0.0373(2) 0.0681(7) Uani 1 1 d . .
H12A H 0.6308 0.0724 0.0677 0.102 Uiso 1 1 calc R U
H12B H 0.7866 0.0080 0.0434 0.102 Uiso 1 1 calc R U
H12C H 0.7221 0.0676 -0.0526 0.102 Uiso 1 1 calc R U
C13 C 0.8675(2) 0.24493(17) 0.25830(17) 0.0315(4) Uani 1 1 d . .
C14 C 0.7240(2) 0.20915(19) 0.3229(2) 0.0410(5) Uani 1 1 d . .
C15 C 0.5017(3) 0.2887(3) 0.4301(3) 0.0809(9) Uani 1 1 d . .
H15A H 0.4276 0.2146 0.3669 0.121 Uiso 1 1 calc R U
H15B H 0.4550 0.3718 0.4642 0.121 Uiso 1 1 calc R U
H15C H 0.5309 0.2644 0.5009 0.121 Uiso 1 1 calc R U
C16 C 0.9911(2) 0.15726(18) 0.26647(17) 0.0350(4) Uani 1 1 d . .
H16A H 0.9485 0.0599 0.2187 0.042 Uiso 1 1 calc R U
H16B H 1.0816 0.1771 0.2243 0.042 Uiso 1 1 calc R U
C17 C 1.04283(19) 0.18395(18) 0.40539(18) 0.0313(4) Uani 1 1 d . .
C18 C 1.1987(3) 0.1147(2) 0.5382(2) 0.0517(5) Uani 1 1 d . .
H18A H 1.2554 0.2066 0.5854 0.078 Uiso 1 1 calc R U
H18B H 1.2672 0.0479 0.5302 0.078 Uiso 1 1 calc R U
H18C H 1.1118 0.1007 0.5852 0.078 Uiso 1 1 calc R U
N1 N 1.09467(16) 0.53415(14) 0.23681(14) 0.0313(3) Uani 1 1 d . .
N2 N 0.82353(19) 0.21590(15) 0.11894(15) 0.0410(4) Uani 1 1 d . .
O1 O 0.91844(17) 0.61313(16) 0.13539(16) 0.0591(4) Uani 1 1 d . .
O2 O 1.20569(15) 0.42936(14) 0.35463(14) 0.0475(4) Uani 1 1 d . .
O3 O 0.68793(18) 0.09901(15) 0.32649(18) 0.0663(5) Uani 1 1 d . .
O4 O 0.63969(15) 0.31151(14) 0.36755(16) 0.0550(4) Uani 1 1 d . .
O5 O 1.00301(16) 0.26983(14) 0.50272(13) 0.0468(4) Uani 1 1 d . .
O6 O 1.14078(15) 0.09791(13) 0.40857(12) 0.0425(3) Uani 1 1 d . .
O7 O 0.1088(3) 0.2000(2) 0.9804(2) 0.0919(6) Uani 1 1 d D .
H7A H 0.106(3) 0.250(2) 0.926(2) 0.158(16) Uiso 1 1 d D .
H7B H 0.0093(18) 0.204(4) 1.016(3) 0.19(2) Uiso 1 1 d D .

loop_
_atom_site_aniso_label
_atom_site_aniso_U_11
_atom_site_aniso_U_22
_atom_site_aniso_U_33
_atom_site_aniso_U_23
_atom_site_aniso_U_13
_atom_site_aniso_U_12
C1 0.0470(11) 0.0341(10) 0.0446(11) 0.0135(9) 0.0106(9) 0.0038(8)
C2 0.0565(13) 0.0346(10) 0.0509(12) 0.0158(10) 0.0056(10) -0.0068(9)
C3 0.0383(11) 0.0577(13) 0.0442(11) 0.0268(10) -0.0020(9) -0.0105(9)
C4 0.0359(10) 0.0623(14) 0.0441(11) 0.0252(11) 0.0049(8) 0.0080(9)
C5 0.0395(11) 0.0378(10) 0.0423(11) 0.0166(9) 0.0039(8) 0.0056(8)
C6 0.0350(9) 0.0331(9) 0.0302(9) 0.0143(8) 0.0021(7) 0.0010(7)
C7 0.0393(10) 0.0309(9) 0.0394(10) 0.0192(9) -0.0010(8) 0.0044(7)
C8 0.0323(9) 0.0305(9) 0.0418(10) 0.0200(8) -0.0033(7) 0.0042(7)
C9 0.0318(9) 0.0271(9) 0.0328(9) 0.0152(8) -0.0011(7) 0.0014(7)
C10 0.0335(9) 0.0294(9) 0.0320(9) 0.0144(8) -0.0026(7) 0.0006(7)
C11 0.0492(12) 0.0386(11) 0.0508(12) 0.0242(10) -0.0190(9) -0.0018(9)
C12 0.0941(18) 0.0374(12) 0.0587(15) 0.0143(11) -0.0362(13) -0.0078(12)
C13 0.0355(9) 0.0266(9) 0.0339(9) 0.0157(8) -0.0056(7) 0.0011(7)
C14 0.0345(10) 0.0352(10) 0.0556(12) 0.0243(10) -0.0071(8) -0.0026(8)
C15 0.0416(13) 0.0892(19) 0.136(3) 0.0680(19) 0.0315(15) 0.0140(12)
C16 0.0402(10) 0.0305(9) 0.0360(10) 0.0155(8) -0.0011(8) 0.0062(8)
C17 0.0322(9) 0.0272(9) 0.0385(10) 0.0182(9) 0.0030(8) 0.0028(7)
C18 0.0521(13) 0.0630(14) 0.0496(13) 0.0319(12) -0.0057(10) 0.0162(10)
N1 0.0326(8) 0.0296(8) 0.0350(8) 0.0172(7) 0.0028(6) 0.0029(6)
N2 0.0539(10) 0.0291(8) 0.0376(9) 0.0142(7) -0.0148(7) 0.0013(7)
O1 0.0545(9) 0.0648(10) 0.0843(11) 0.0596(9) -0.0045(8) 0.0051(7)
O2 0.0330(7) 0.0569(9) 0.0650(9) 0.0408(8) -0.0088(6) 0.0002(6)
O3 0.0586(10) 0.0453(9) 0.1106(14) 0.0492(9) 0.0179(9) 0.0010(7)
O4 0.0364(8) 0.0486(8) 0.0944(12) 0.0427(9) 0.0170(7) 0.0089(6)
O5 0.0635(9) 0.0459(8) 0.0370(8) 0.0191(7) 0.0073(6) 0.0216(7)
O6 0.0454(8) 0.0470(8) 0.0414(8) 0.0216(7) -0.0011(6) 0.0184(6)
O7 0.1281(18) 0.0785(13) 0.1073(16) 0.0662(13) 0.0393(13) 0.0461(12)

loop_
_atom_type_symbol
_atom_type_description
_atom_type_scat_dispersion_real
_atom_type_scat_dispersion_imag
_atom_type_scat_source
C C 0.0033 0.0016 'International Tables Vol C Tables 4.2.6.8 and 6.1.1.4'
H H 0.0000 0.0000 'International Tables Vol C Tables 4.2.6.8 and 6.1.1.4'
N N 0.0061 0.0033 'International Tables Vol C Tables 4.2.6.8 and 6.1.1.4'
O O 0.0106 0.0060 'International Tables Vol C Tables 4.2.6.8 and 6.1.1.4'

loop_
_geom_angle_atom_site_label_1
_geom_angle_atom_site_label_2
_geom_angle_atom_site_label_3
_geom_angle
C2 C1 C6 119.23(18)
C2 C1 H1 120.4
C6 C1 H1 120.4
C3 C2 C1 120.89(19)
C3 C2 H2 119.6
C1 C2 H2 119.6
C4 C3 C2 119.48(18)
C4 C3 H3 120.3
C2 C3 H3 120.3
C3 C4 C5 120.75(18)
C3 C4 H4 119.6
C5 C4 H4 119.6
C6 C5 C4 118.99(17)
C6 C5 H5 120.5
C4 C5 H5 120.5
C5 C6 C1 120.66(16)
C5 C6 N1 120.02(15)
C1 C6 N1 119.32(16)
O1 C7 N1 124.70(17)
O1 C7 C8 126.35(16)
N1 C7 C8 108.95(14)
C7 C8 C9 105.34(13)
C7 C8 C11 113.04(16)
C9 C8 C11 105.87(13)
C7 C8 H8 110.8
C9 C8 H8 110.8
C11 C8 H8 110.8
C10 C9 C8 104.57(13)
C10 C9 C13 116.21(14)
C8 C9 C13 105.76(13)
C10 C9 H9 110.0
C8 C9 H9 110.0
C13 C9 H9 110.0
O2 C10 N1 123.86(16)
O2 C10 C9 127.50(16)
N1 C10 C9 108.56(14)
N2 C11 C8 104.30(14)
N2 C11 H11A 110.9
C8 C11 H11A 110.9
N2 C11 H11B 110.9
C8 C11 H11B 110.9
H11A C11 H11B 108.9
N2 C12 H12A 109.5
N2 C12 H12B 109.5
H12A C12 H12B 109.5
N2 C12 H12C 109.5
H12A C12 H12C 109.5
H12B C12 H12C 109.5
N2 C13 C16 110.06(15)
N2 C13 C14 110.77(14)
C16 C13 C14 108.06(14)
N2 C13 C9 101.18(13)
C16 C13 C9 116.15(14)
C14 C13 C9 110.49(15)
O3 C14 O4 123.58(18)
O3 C14 C13 123.88(18)
O4 C14 C13 112.43(15)
O4 C15 H15A 109.5
O4 C15 H15B 109.5
H15A C15 H15B 109.5
O4 C15 H15C 109.5
H15A C15 H15C 109.5
H15B C15 H15C 109.5
C17 C16 C13 112.62(15)
C17 C16 H16A 109.1
C13 C16 H16A 109.1
C17 C16 H16B 109.1
C13 C16 H16B 109.1
H16A C16 H16B 107.8
O5 C17 O6 123.02(16)
O5 C17 C16 125.98(16)
O6 C17 C16 111.00(16)
O6 C18 H18A 109.5
O6 C18 H18B 109.5
H18A C18 H18B 109.5
O6 C18 H18C 109.5
H18A C18 H18C 109.5
H18B C18 H18C 109.5
C7 N1 C10 112.21(14)
C7 N1 C6 123.96(14)
C10 N1 C6 123.39(14)
C11 N2 C12 111.80(15)
C11 N2 C13 107.52(14)
C12 N2 C13 116.72(15)
C14 O4 C15 117.00(16)
C17 O6 C18 115.75(15)
H7A O7 H7B 104.4(2)

loop_
_geom_bond_atom_site_label_1
_geom_bond_atom_site_label_2
_geom_bond_distance
C1 C2 1.378(3)
C1 C6 1.381(3)
C1 H1 0.9300
C2 C3 1.373(3)
C2 H2 0.9300
C3 C4 1.371(3)
C3 H3 0.9300
C4 C5 1.388(3)
C4 H4 0.9300
C5 C6 1.378(3)
C5 H5 0.9300
C6 N1 1.433(2)
C7 O1 1.204(2)
C7 N1 1.387(2)
C7 C8 1.497(2)
C8 C9 1.528(2)
C8 C11 1.531(2)
C8 H8 0.9800
C9 C10 1.511(2)
C9 C13 1.547(2)
C9 H9 0.9800
C10 O2 1.202(2)
C10 N1 1.395(2)
C11 N2 1.467(2)
C11 H11A 0.9700
C11 H11B 0.9700
C12 N2 1.469(2)
C12 H12A 0.9600
C12 H12B 0.9600
C12 H12C 0.9600
C13 N2 1.483(2)
C13 C16 1.527(2)
C13 C14 1.538(3)
C14 O3 1.194(2)
C14 O4 1.324(2)
C15 O4 1.445(3)
C15 H15A 0.9600
C15 H15B 0.9600
C15 H15C 0.9600
C16 C17 1.499(2)
C16 H16A 0.9700
C16 H16B 0.9700
C17 O5 1.199(2)
C17 O6 1.333(2)
C18 O6 1.447(2)
C18 H18A 0.9600
C18 H18B 0.9600
C18 H18C 0.9600
O7 H7A 0.9570(10)
O7 H7B 0.9571(10)

loop_
_geom_hbond_atom_site_label_D
_geom_hbond_atom_site_label_H
_geom_hbond_atom_site_label_A
_geom_hbond_distance_DH
_geom_hbond_distance_HA
_geom_hbond_distance_DA
_geom_hbond_angle_DHA
_geom_hbond_site_symmetry_A
O7 H7A O1 0.9570(10) 1.876(8) 2.806(2) 164(2) 2_666
O7 H7B N2 0.9571(10) 1.993(6) 2.940(3) 170(3) 1_456
